data_1534721
loop_
_publ_author_name
'Grigor'ev, M.S.'
'Fedoseev, A.M.'
'Budantseva, N.A.'
'Struchkov, Yu.T.'
'Yanovskii, A.I.'
'Krot, N.N.'

_publ_section_title
;
 Synthesis, crystal and molecular structure of complex neptunium(V)
 sulfates (Co(NH3)6)(NpO2(SO4)2)*2H2O and (Co(NH3)6)H8O3(NpO2(SO4)3)
;
_journal_name_full Radiokhimiya
_journal_page_first 54
_journal_page_last 60
_journal_volume 33
_journal_year 1991
_chemical_formula_sum 'Co H26 N6 Np O17 S3'
_chemical_name_systematic '(Co (N H3)6) H8 O3 (Np O2 (S O4)3)'
_space_group_IT_number 61
_symmetry_space_group_name_Hall '-P 2ac 2ab'
_symmetry_space_group_name_H-M 'P b c a'
_cell_angle_alpha 90
_cell_angle_beta 90
_cell_angle_gamma 90
_cell_formula_units_Z 8
_cell_length_a 19.437
_cell_length_b 14.595
_cell_length_c 12.744
_cell_volume 3615.256
_citation_journal_id_ASTM RADKAU
_cod_data_source_file Grigorev_RADKAU_1991_1242.cif
_cod_data_source_block H26Co1N6Np1O17S3
_cod_original_cell_volume 3615.257
_cod_original_formula_sum 'H26 Co1 N6 Np1 O17 S3'
_cod_database_code 1534721

loop_
_symmetry_equiv_pos_as_xyz
x,y,z
-x+1/2,-y,z+1/2
x+1/2,-y+1/2,-z
-x,y+1/2,-z+1/2
-x,-y,-z
x-1/2,y,-z-1/2
-x-1/2,y-1/2,z
x,-y-1/2,z-1/2

loop_
_atom_site_label
_atom_site_type_symbol
_atom_site_fract_x
_atom_site_fract_y
_atom_site_fract_z
_atom_site_occupancy
_atom_site_U_iso_or_equiv
O2 O-2 0.5678 0.5735 0.7459 1 0.0
O8 O-2 0.5674 0.4063 0.5183 1 0.0
O1 O-2 0.6381 0.3842 0.9005 1 0.0
O17 O-2 0.7122 0.6703 0.6976 1 0.0
O16 O-2 0.7961 0.6665 0.8381 1 0.0
O15 O-2 0.806 0.5597 0.6935 1 0.0
O12 O-2 0.5935 0.6698 0.1301 1 0.0
O5 O-2 0.5464 0.1735 0.7597 1 0.0
S1 S+6 0.5997 0.3644 0.6126 1 0.0
N1 N-3 0.0879 0.6399 -0.0339 1 0.0
N4 N-3 0.2088 0.5482 0.0152 1 0.0
Np1 Np+5 0.60138 0.47874 0.82255 1 0.0
O14 O-2 0.7147 0.5449 0.8198 1 0.0
O7 O-2 0.6547 0.4247 0.6532 1 0.0
S2 S+6 0.5529 0.6116 0.0591 1 0.0
N3 N-3 0.2042 0.7393 0.0154 1 0.0
Co1 Co+3 0.15219 0.6403 0.0853 1 0.0
O13 O-2 0.5014 0.6667 0.003 1 0.0
O4 O-2 0.597 0.1112 0.5981 1 0.0
O6 O-2 0.5479 0.3593 0.6999 1 0.0
N6 N-3 0.2144 0.6407 0.2069 1 0.0
N2 N-3 0.0982 0.542 0.1513 1 0.0
S3 S+6 0.7577 0.6128 0.7603 1 0.0
O11 O-2 0.5194 0.5377 0.1202 1 0.0
O10 O-2 0.6004 0.5669 0.9832 1 0.0
N5 N-3 0.0963 0.7329 0.1563 1 0.0
O9 O-2 0.6252 0.2735 0.5881 1 0.0
O3 O-2 0.6043 0.2286 0.9044 1 0.0
